data_2214111
loop_
_publ_author_name
'Aliouane, K.'
'Rahahlia, N.'
'Guehria-Laidoudi, A.'
'Dahaoui, S.'
'Lecomte, C.'

_publ_section_title
;
 Poly[bis(\m~3~-dihydrogen malonato)calcium(II)]
;
_journal_coeditor_code CF2099
_journal_issue 7
_journal_name_full 'Acta Crystallographica Section E'
_journal_page_first m1834
_journal_page_last m1836
_journal_paper_doi 10.1107/S1600536807027092
_journal_volume 63
_journal_year 2007
_chemical_formula_iupac '[Ca (C3 H3 O4)2]'
_chemical_formula_moiety 'C6 H6 Ca O8'
_chemical_formula_sum 'C6 H6 Ca O8'
_chemical_formula_weight 246.19
_chemical_name_systematic
;
Poly[bis(\m~3~-dihydrogen malonato)calcium(II)]
;
_space_group_IT_number 114
_symmetry_cell_setting tetragonal
_symmetry_space_group_name_Hall 'P -4 2n'
_symmetry_space_group_name_H-M 'P -4 21 c'
_atom_sites_solution_hydrogens geom
_atom_sites_solution_primary direct
_atom_sites_solution_secondary difmap
_audit_creation_method Wingx
_cell_angle_alpha 90.0
_cell_angle_beta 90.0
_cell_angle_gamma 90.0
_cell_formula_units_Z 4
_cell_length_a 7.87050(10)
_cell_length_b 7.87050(10)
_cell_length_c 13.4367(7)
_cell_measurement_reflns_used 17857
_cell_measurement_temperature 100(2)
_cell_measurement_theta_max 32.7
_cell_measurement_theta_min 3.0
_cell_volume 832.33(5)
_computing_cell_refinement 'DENZO-MSN (Otwinowski & Minor, 1997)'
_computing_data_collection 'COLLECT (Nonius, 1999)'
_computing_data_reduction DENZO-MSN
_computing_molecular_graphics 'ORTEP-3 (Farrugia, 1997)'
_computing_publication_material 'WinGX (Farrugia, 1999)'
_computing_structure_refinement 'SHELXL97 (Sheldrick, 1997)'
_computing_structure_solution 'SHELXS97 (Sheldrick, 1997)'
_diffrn_ambient_temperature 100(2)
_diffrn_measured_fraction_theta_full 0.996
_diffrn_measured_fraction_theta_max 0.996
_diffrn_measurement_device_type 'Nonius KappaCCD'
_diffrn_measurement_method \w
_diffrn_radiation_monochromator graphite
_diffrn_radiation_source 'fine-focus sealed tube'
_diffrn_radiation_type MoK\a
_diffrn_radiation_wavelength 0.71073
_diffrn_reflns_av_R_equivalents 0.0399
_diffrn_reflns_av_sigmaI/netI 0.0174
_diffrn_reflns_limit_h_max 11
_diffrn_reflns_limit_h_min -10
_diffrn_reflns_limit_k_max 11
_diffrn_reflns_limit_k_min -11
_diffrn_reflns_limit_l_max 18
_diffrn_reflns_limit_l_min -18
_diffrn_reflns_number 16443
_diffrn_reflns_theta_full 29.98
_diffrn_reflns_theta_max 29.98
_diffrn_reflns_theta_min 3.03
_diffrn_standards_number 0
_exptl_absorpt_coefficient_mu 0.780
_exptl_absorpt_correction_T_max 0.830
_exptl_absorpt_correction_T_min 0.804
_exptl_absorpt_correction_type refdelf
_exptl_absorpt_process_details '(DIFABS; Walker & Stuart, 1983)'
_exptl_crystal_colour colourless
_exptl_crystal_density_diffrn 1.965
_exptl_crystal_density_method 'not measured'
_exptl_crystal_description prism
_exptl_crystal_F_000 504
_exptl_crystal_size_max 0.3
_exptl_crystal_size_mid 0.2
_exptl_crystal_size_min 0.2
_refine_diff_density_max 0.390
_refine_diff_density_min -0.254
_refine_ls_abs_structure_details 'Flack (1983), 504 Friedel pairs'
_refine_ls_abs_structure_Flack -0.02(6)
_refine_ls_extinction_method none
_refine_ls_goodness_of_fit_ref 1.108
_refine_ls_hydrogen_treatment mixed
_refine_ls_matrix_type full
_refine_ls_number_parameters 72
_refine_ls_number_reflns 1215
_refine_ls_number_restraints 1
_refine_ls_restrained_S_all 1.108
_refine_ls_R_factor_all 0.0300
_refine_ls_R_factor_gt 0.0284
_refine_ls_shift/su_max 0.000
_refine_ls_shift/su_mean 0.000
_refine_ls_structure_factor_coef Fsqd
_refine_ls_weighting_details 'calc w=1/[\s^2^(Fo^2^)+(0.0477P)^2^] where P=(Fo^2^+2Fc^2^)/3'
_refine_ls_weighting_scheme calc
_refine_ls_wR_factor_gt 0.0693
_refine_ls_wR_factor_ref 0.0700
_reflns_number_gt 1183
_reflns_number_total 1215
_reflns_threshold_expression I>2\s(I)
_cod_data_source_file cf2099.cif
_cod_data_source_block I
_cod_depositor_comments
;
The following automatic conversions were performed:
'_symmetry_cell_setting' value 'Tetragonal' changed to 'tetragonal'
according to '/home/saulius/struct/CIF-dictionaries/cif_core.dic'
dictionary named 'cif_core.dic' version 2.4.1 from 2010-06-29.

Automatic conversion script
Id: cif_fix_enum 1527 2010-12-29 10:47:43Z saulius 

The following automatic conversions were performed:

'_symmetry_cell_setting' value 'Tetragonal' changed to 'tetragonal'
according to /home/saulius/struct/CIF-dictionaries/cif_core.dic
dictionary named 'cif_core.dic' version 2.4.1 from 2010-06-29.

Automatic conversion script
Id: cif_fix_values 1715 2011-07-08 13:25:40Z adriana 
;
_cod_original_sg_symbol_Hall P-42n
_cod_database_code 2214111
_cod_database_fobs_code 2214111

loop_
_symmetry_equiv_pos_as_xyz
'x, y, z'
'x+1/2, -y+1/2, -z+1/2'
'-x, -y, z'
'-x+1/2, y+1/2, -z+1/2'
'-y+1/2, -x+1/2, z+1/2'
'-y, x, -z'
'y, -x, -z'
'y+1/2, x+1/2, z+1/2'

loop_
_atom_site_type_symbol
_atom_site_label
_atom_site_fract_x
_atom_site_fract_y
_atom_site_fract_z
_atom_site_U_iso_or_equiv
_atom_site_adp_type
_atom_site_calc_flag
_atom_site_refinement_flags
_atom_site_occupancy
Ca Ca 0.5000 0.5000 0.13496(3) 0.01000(11) Uani d S 1
O O1 0.69334(15) 0.63476(16) 0.02648(8) 0.0139(2) Uani d . 1
O O2 0.94509(15) 0.69424(17) -0.03949(8) 0.0158(3) Uani d D 1
C C1 0.84141(19) 0.68269(19) 0.03595(10) 0.0112(3) Uani d . 1
C C2 0.9185(2) 0.7426(2) 0.13265(11) 0.0133(3) Uani d . 1
H H21 0.9017 0.8671 0.1372 0.016 Uiso calc R 1
H H22 1.0425 0.7221 0.1295 0.016 Uiso calc R 1
C C3 0.8517(2) 0.6630(2) 0.22875(11) 0.0115(3) Uani d . 1
O O3 0.74402(17) 0.54852(15) 0.22770(8) 0.0160(3) Uani d . 1
O O4 0.91839(15) 0.72053(15) 0.30858(8) 0.0138(3) Uani d . 1
H H2 0.895(3) 0.651(3) -0.0995(12) 0.021 Uiso d D 1

loop_
_atom_site_aniso_label
_atom_site_aniso_U_11
_atom_site_aniso_U_22
_atom_site_aniso_U_33
_atom_site_aniso_U_12
_atom_site_aniso_U_13
_atom_site_aniso_U_23
Ca 0.01005(19) 0.0113(2) 0.00867(18) -0.0009(2) 0.000 0.000
O1 0.0133(5) 0.0175(6) 0.0110(5) -0.0032(4) 0.0005(4) 0.0003(4)
O2 0.0154(5) 0.0241(6) 0.0080(5) -0.0042(5) 0.0012(4) -0.0012(5)
C1 0.0137(7) 0.0112(6) 0.0087(6) -0.0003(6) 0.0010(5) 0.0010(5)
C2 0.0163(7) 0.0155(7) 0.0081(6) -0.0044(6) -0.0003(6) -0.0005(6)
C3 0.0118(7) 0.0113(7) 0.0113(6) 0.0023(5) 0.0000(5) 0.0002(5)
O3 0.0161(6) 0.0200(6) 0.0118(5) -0.0047(4) -0.0038(5) 0.0025(4)
O4 0.0188(6) 0.0141(6) 0.0086(5) -0.0018(5) -0.0010(4) -0.0005(4)

loop_
_atom_type_symbol
_atom_type_description
_atom_type_scat_dispersion_real
_atom_type_scat_dispersion_imag
_atom_type_scat_source
C C 0.0033 0.0016 'International Tables Vol C Tables 4.2.6.8 and 6.1.1.4'
H H 0.0000 0.0000 'International Tables Vol C Tables 4.2.6.8 and 6.1.1.4'
O O 0.0106 0.0060 'International Tables Vol C Tables 4.2.6.8 and 6.1.1.4'
Ca Ca 0.2262 0.3064 'International Tables Vol C Tables 4.2.6.8 and 6.1.1.4'

loop_
_geom_angle_atom_site_label_1
_geom_angle_atom_site_label_2
_geom_angle_atom_site_label_3
_geom_angle_site_symmetry_1
_geom_angle_site_symmetry_3
_geom_angle
_geom_angle_publ_flag
O3 Ca O3 . 3_665 115.06(6) ?
O3 Ca O1 . 3_665 159.96(4) ?
O3 Ca O1 3_665 3_665 73.98(4) ?
O3 Ca O1 . . 73.98(4) ?
O3 Ca O1 3_665 . 159.96(4) ?
O1 Ca O1 3_665 . 103.68(6) yes
O3 Ca O4 . 2_465 84.35(4) ?
O3 Ca O4 3_665 2_465 76.17(4) ?
O1 Ca O4 3_665 2_465 115.61(4) ?
O1 Ca O4 . 2_465 87.49(4) ?
O3 Ca O4 . 4_645 76.17(4) ?
O3 Ca O4 3_665 4_645 84.35(4) ?
O1 Ca O4 3_665 4_645 87.49(4) ?
O1 Ca O4 . 4_645 115.61(4) ?
O4 Ca O4 2_465 4_645 143.36(6) ?
O3 Ca O1 . 7_565 100.85(4) ?
O3 Ca O1 3_665 7_565 128.89(4) ?
O1 Ca O1 3_665 7_565 61.99(2) ?
O1 Ca O1 . 7_565 61.99(2) ?
O4 Ca O1 2_465 7_565 145.45(4) ?
O4 Ca O1 4_645 7_565 69.76(4) ?
O3 Ca O1 . 6_655 128.89(4) ?
O3 Ca O1 3_665 6_655 100.85(4) ?
O1 Ca O1 3_665 6_655 61.99(2) ?
O1 Ca O1 . 6_655 61.99(2) yes
O4 Ca O1 2_465 6_655 69.76(4) ?
O4 Ca O1 4_645 6_655 145.45(4) ?
O1 Ca O1 7_565 6_655 81.07(5) yes
C1 O2 H2 . . 112.6(16) ?
O1 C1 O2 . . 122.13(18) ?
O1 C1 C2 . . 124.43(17) ?
O2 C1 C2 . . 113.36(17) ?
C1 C2 C3 . . 117.45(17) ?
O3 C3 O4 . . 123.32(18) ?
O3 C3 C2 . . 121.68(17) ?
O4 C3 C2 . . 114.98(18) ?

loop_
_geom_bond_atom_site_label_1
_geom_bond_atom_site_label_2
_geom_bond_site_symmetry_2
_geom_bond_distance
_geom_bond_publ_flag
Ca O3 . 2.3210(12) yes
Ca O3 3_665 2.3210(12) ?
Ca O1 3_665 2.3591(12) ?
Ca O1 . 2.3591(12) yes
Ca O4 2_465 2.4137(12) yes
Ca O4 4_645 2.4137(12) ?
Ca O1 7_565 2.8541(12) yes
Ca O1 6_655 2.8541(12) ?
Ca Ca 6_655 3.6268(8) yes
O1 C1 . 1.231(2) ?
O1 Ca 6_655 2.8541(12) ?
O2 H2 . 0.962(14) ?
C1 C2 . 1.509(2) ?
C2 C3 . 1.528(3) ?
C2 H21 . 0.990 ?
C2 H22 . 0.990 ?
C3 O3 . 1.236(3) ?
C3 O4 . 1.278(2) ?
O4 Ca 2_565 2.4134(15) ?

loop_
_geom_hbond_atom_site_label_D
_geom_hbond_atom_site_label_H
_geom_hbond_atom_site_label_A
_geom_hbond_site_symmetry_A
_geom_hbond_distance_DH
_geom_hbond_distance_HA
_geom_hbond_distance_DA
_geom_hbond_angle_DHA
_geom_hbond_publ_flag
O2 H2 O4 5_664 0.957(18) 1.63(2) 2.5800(17) 168.42(16) yes
O2 H2 O3 5_664 0.957(18) 2.504(17) 3.1660(18) 125.95(15) ?

loop_
_geom_torsion_atom_site_label_1
_geom_torsion_atom_site_label_2
_geom_torsion_atom_site_label_3
_geom_torsion_atom_site_label_4
_geom_torsion_site_symmetry_1
_geom_torsion_site_symmetry_4
_geom_torsion
_geom_torsion_publ_flag
O4 Ca O1 Ca 4_645 6_655 93.82(4) ?
O1 Ca O1 Ca 7_565 6_655 47.40(3) ?
O1 Ca O1 Ca 6_655 6_655 -47.40(3) ?
Ca O1 C1 O2 . . 153.10(11) ?
Ca O1 C1 O2 6_655 . 6.7(2) ?
Ca O1 C1 C2 . . -30.5(2) ?
Ca O1 C1 C2 6_655 . -176.83(10) yes
O1 C1 C2 C3 . . 31.6(2) yes
O2 C1 C2 C3 . . -151.72(14) yes
C1 C2 C3 O3 . . 3.1(2) yes
C1 C2 C3 O4 . . -178.56(14) yes
O4 C3 O3 Ca . . 141.05(13) ?
C2 C3 O3 Ca . . -40.7(2) ?
O3 Ca O3 C3 3_665 . -126.36(16) ?
O1 Ca O3 C3 3_665 . 120.52(16) ?
O1 Ca O3 C3 . . 34.50(15) ?
O4 Ca O3 C3 2_465 . -54.50(15) ?
O4 Ca O3 C3 4_645 . 156.76(16) ?
O1 Ca O3 C3 7_565 . 90.96(15) ?
O1 Ca O3 C3 6_655 . 3.74(17) ?
Ca Ca O3 C3 6_655 . 53.64(16) ?
O3 C3 O4 Ca . 2_565 -141.14(13) ?
C2 C3 O4 Ca . 2_565 40.5(2) ?
